data_7241187
loop_
_publ_author_name
'Chen, Junling'
'Li, Bo'
'Shi, Zhen-Zhen'
'He, Cheng'
'Duan, Chunying'
'Zhang, Tiexin'
'Wang, Liya'

_publ_section_title
;
 Crystal engineering of coordination-polymer-based iodine absorbents using
 \p-electron-rich polycarboxylate aryl ether ligand
;
_journal_name_full CrystEngComm
_journal_paper_doi 10.1039/D0CE01004A
_journal_year 2020
_chemical_formula_moiety 'C29 H24 N2 O15 Zn3, H2 O'
_chemical_formula_sum 'C29 H26 N2 O16 Zn3'
_chemical_formula_weight 854.63
_space_group_crystal_system monoclinic
_space_group_IT_number 14
_space_group_name_Hall '-P 2ybc'
_space_group_name_H-M_alt 'P 1 21/c 1'
_atom_sites_solution_hydrogens mixed
_atom_sites_solution_primary dual
_audit_creation_date 2020-08-24
_audit_creation_method
;
Olex2 1.3
(compiled 2020.07.31 svn.rc2a77460 for OlexSys, GUI svn.r6145)
;
_audit_update_record
;
2020-08-27 deposited with the CCDC.	2020-09-07 downloaded from the CCDC.
;
_cell_angle_alpha 90
_cell_angle_beta 101.033(5)
_cell_angle_gamma 90
_cell_formula_units_Z 4
_cell_length_a 12.8756(6)
_cell_length_b 17.0258(7)
_cell_length_c 14.8329(8)
_cell_measurement_reflns_used 6658
_cell_measurement_temperature 293(2)
_cell_measurement_theta_max 27.0370
_cell_measurement_theta_min 3.8500
_cell_volume 3191.5(3)
_computing_cell_refinement 'CrysAlisPro 1.171.38.41r (Rigaku OD, 2015)'
_computing_data_collection 'CrysAlisPro 1.171.38.41r (Rigaku OD, 2015)'
_computing_data_reduction 'CrysAlisPro 1.171.38.41r (Rigaku OD, 2015)'
_computing_molecular_graphics 'Olex2 1.3 (Dolomanov et al., 2009)'
_computing_publication_material 'Olex2 1.3 (Dolomanov et al., 2009)'
_computing_structure_refinement 'SHELXL 2018/3 (Sheldrick, 2015)'
_computing_structure_solution 'SHELXT  (Sheldrick, 2015)'
_diffrn_ambient_temperature 293.0
_diffrn_detector 'CCD plate'
_diffrn_detector_area_resol_mean 8.0584
_diffrn_detector_type EosS2
_diffrn_measured_fraction_theta_full 0.995
_diffrn_measured_fraction_theta_max 0.995
_diffrn_measurement_details
;
List of Runs (angles in degrees, time in seconds):

  # Type    Start    End  Width  t~exp~   \w     \q     \k     \f   Frames
#--------------------------------------------------------------------------
  1  \w     34.00  86.00   1.00   14.73    --   13.55-178.00   0.00   52
  2  \w     34.00  86.00   1.00   14.73    --   13.55-178.00 -90.00   52
  3  \w    -13.00  81.00   1.00   14.73    --   13.55  77.00  30.00   94
  4  \w      4.00  79.00   1.00   14.73    --   13.55  38.00 150.00   75
;
_diffrn_measurement_device 'four-circle diffractometer'
_diffrn_measurement_device_type 'SuperNova, Single source at offset, EosS2'
_diffrn_measurement_method '\w scans'
_diffrn_orient_matrix_type 'CrysAlisPro convention (1999,Acta A55,543-557)'
_diffrn_orient_matrix_UB_11 -0.0005334000
_diffrn_orient_matrix_UB_12 0.0346042000
_diffrn_orient_matrix_UB_13 0.0265066000
_diffrn_orient_matrix_UB_21 -0.0370569000
_diffrn_orient_matrix_UB_22 0.0172029000
_diffrn_orient_matrix_UB_23 -0.0361893000
_diffrn_orient_matrix_UB_31 -0.0421696000
_diffrn_orient_matrix_UB_32 -0.0155257000
_diffrn_orient_matrix_UB_33 0.0190270000
_diffrn_radiation_monochromator mirror
_diffrn_radiation_probe x-ray
_diffrn_radiation_type 'Mo K\a'
_diffrn_radiation_wavelength 0.71073
_diffrn_reflns_av_R_equivalents 0.0294
_diffrn_reflns_av_unetI/netI 0.0366
_diffrn_reflns_Laue_measured_fraction_full 0.995
_diffrn_reflns_Laue_measured_fraction_max 0.995
_diffrn_reflns_limit_h_max 15
_diffrn_reflns_limit_h_min -12
_diffrn_reflns_limit_k_max 14
_diffrn_reflns_limit_k_min -20
_diffrn_reflns_limit_l_max 17
_diffrn_reflns_limit_l_min -17
_diffrn_reflns_number 16990
_diffrn_reflns_point_group_measured_fraction_full 0.995
_diffrn_reflns_point_group_measured_fraction_max 0.995
_diffrn_reflns_theta_full 25.000
_diffrn_reflns_theta_max 25.000
_diffrn_reflns_theta_min 3.339
_diffrn_source 'micro-focus sealed X-ray tube'
_diffrn_source_type 'SuperNova (Mo) X-ray Source'
_exptl_absorpt_coefficient_mu 2.317
_exptl_absorpt_correction_T_max 1.00000
_exptl_absorpt_correction_T_min 0.80232
_exptl_absorpt_correction_type multi-scan
_exptl_absorpt_process_details
;
CrysAlisPro 1.171.38.41r (Rigaku Oxford Diffraction, 2015)
Empirical absorption correction using spherical harmonics,
 implemented in SCALE3 ABSPACK scaling algorithm.
;
_exptl_crystal_colour colourless
_exptl_crystal_colour_primary colourless
_exptl_crystal_density_diffrn 1.779
_exptl_crystal_description block
_exptl_crystal_F_000 1728
_exptl_crystal_size_max 0.34
_exptl_crystal_size_mid 0.32
_exptl_crystal_size_min 0.3
_refine_diff_density_max 0.535
_refine_diff_density_min -0.454
_refine_diff_density_rms 0.081
_refine_ls_extinction_method none
_refine_ls_goodness_of_fit_ref 1.040
_refine_ls_hydrogen_treatment constr
_refine_ls_matrix_type full
_refine_ls_number_parameters 461
_refine_ls_number_reflns 5593
_refine_ls_number_restraints 96
_refine_ls_restrained_S_all 1.048
_refine_ls_R_factor_all 0.0456
_refine_ls_R_factor_gt 0.0343
_refine_ls_shift/su_max 0.001
_refine_ls_shift/su_mean 0.000
_refine_ls_structure_factor_coef Fsqd
_refine_ls_weighting_details 'w=1/[\s^2^(Fo^2^)+(0.0359P)^2^+3.3365P] where P=(Fo^2^+2Fc^2^)/3'
_refine_ls_weighting_scheme calc
_refine_ls_wR_factor_gt 0.0796
_refine_ls_wR_factor_ref 0.0837
_reflns_Friedel_coverage 0.000
_reflns_number_gt 4654
_reflns_number_total 5593
_reflns_threshold_expression 'I > 2\s(I)'
_cod_data_source_file d0ce01004a2.cif
_cod_data_source_block 1588500
_cod_database_code 7241187
_shelx_shelxl_version_number 2018/3
_shelx_space_group_comment
;
The symmetry employed for this shelxl refinement is uniquely defined
by the following loop, which should always be used as a source of
symmetry information in preference to the above space-group names.
They are only intended as comments.
;
_shelx_estimated_absorpt_t_max 0.543
_shelx_estimated_absorpt_t_min 0.506
_reflns_odcompleteness_completeness 99.68
_reflns_odcompleteness_iscentric 1
_reflns_odcompleteness_theta 24.66
_olex2_refinement_description
;
1. Fixed Uiso
 At 1.2 times of:
  All C(H) groups, All O(H) groups
 At 1.5 times of:
  All C(H,H,H) groups, All O(H,H) groups
2. Uiso/Uaniso restraints and constraints
C28' \\sim C28 \\sim N2 \\sim C27 \\sim C29: within 3.8A with sigma of 0.01 and
sigma for terminal atoms of 0.02 within 3.8A
C26 \\sim N1 \\sim C24 \\sim C25: within 3.8A with sigma of 0.01 and sigma for
terminal atoms of 0.02 within 3.8A
3. Others
 Sof(C28')=Sof(H28d)=Sof(H28e)=Sof(H28f)=1-FVAR(1)
 Sof(C28)=Sof(H28a)=Sof(H28b)=Sof(H28c)=FVAR(1)
4.a Riding coordinates:
 O13(H13), C25(H25a,H25b,H25c), C28(H28a,H28b,H28c), C28'(H28d,H28e,H28f),
 C26(H26a,H26b,H26c), C29(H29a,H29b,H29c), O1W(H1Wa,H1Wb)
4.b Aromatic/amide H refined with riding coordinates:
 C2(H2), C4(H4), C6(H6), C8(H8), C10(H10), C12(H12), C14(H14), C16(H16),
 C18(H18), C27(H27), C24(H24)
;
_olex2_submission_special_instructions 'No special instructions were received'
_oxdiff_exptl_absorpt_empirical_details
;
Empirical correction (ABSPACK) includes:
- Absorption correction using spherical harmonics
- Frame scaling
;
_oxdiff_exptl_absorpt_empirical_full_max 1.254
_oxdiff_exptl_absorpt_empirical_full_min 0.740

loop_
_space_group_symop_operation_xyz
'x, y, z'
'-x, y+1/2, -z+1/2'
'-x, -y, -z'
'x, -y-1/2, z-1/2'

loop_
_atom_site_label
_atom_site_type_symbol
_atom_site_fract_x
_atom_site_fract_y
_atom_site_fract_z
_atom_site_U_iso_or_equiv
_atom_site_adp_type
_atom_site_occupancy
_atom_site_site_symmetry_order
_atom_site_calc_flag
_atom_site_refinement_flags_posn
_atom_site_refinement_flags_adp
_atom_site_refinement_flags_occupancy
_atom_site_disorder_assembly
_atom_site_disorder_group
Zn1 Zn 0.27688(3) 0.01907(2) 0.60893(3) 0.02224(11) Uani 1 1 d . . . . .
Zn2 Zn 0.20425(3) -0.14470(2) 0.72163(3) 0.02451(12) Uani 1 1 d . . . . .
Zn3 Zn 0.88814(3) 0.98113(2) 0.25206(3) 0.02253(11) Uani 1 1 d . . . . .
C1 C 0.3361(2) 0.17368(18) 0.4358(2) 0.0208(7) Uani 1 1 d . . . . .
C2 C 0.4204(3) 0.13000(19) 0.4163(2) 0.0246(8) Uani 1 1 d . . . . .
H2 H 0.420002 0.075627 0.422223 0.030 Uiso 1 1 calc R . . . .
C3 C 0.5049(2) 0.16666(18) 0.3882(2) 0.0224(7) Uani 1 1 d . . . . .
C4 C 0.5066(2) 0.24841(18) 0.3813(2) 0.0226(7) Uani 1 1 d . . . . .
H4 H 0.563307 0.273619 0.363265 0.027 Uiso 1 1 calc R . . . .
C5 C 0.4233(2) 0.29129(17) 0.4016(2) 0.0211(7) Uani 1 1 d . . . . .
C6 C 0.3373(2) 0.25514(18) 0.4275(2) 0.0224(7) Uani 1 1 d . . . . .
H6 H 0.280913 0.284971 0.439302 0.027 Uiso 1 1 calc R . . . .
C7 C 0.5083(2) 0.41757(18) 0.4105(2) 0.0220(7) Uani 1 1 d . . . . .
C8 C 0.5783(2) 0.41039(18) 0.4934(2) 0.0222(7) Uani 1 1 d . . . . .
H8 H 0.570832 0.369822 0.533635 0.027 Uiso 1 1 calc R . . . .
C9 C 0.6599(2) 0.46470(18) 0.5157(2) 0.0225(7) Uani 1 1 d . . . . .
C10 C 0.6722(3) 0.52505(19) 0.4553(2) 0.0241(8) Uani 1 1 d . . . . .
H10 H 0.727110 0.561075 0.470208 0.029 Uiso 1 1 calc R . . . .
C11 C 0.6013(2) 0.53055(18) 0.3726(2) 0.0229(7) Uani 1 1 d . . . . .
C12 C 0.5191(3) 0.47702(18) 0.3492(2) 0.0235(7) Uani 1 1 d . . . . .
H12 H 0.472111 0.481037 0.293349 0.028 Uiso 1 1 calc R . . . .
C13 C 0.6964(2) 0.63099(18) 0.3084(2) 0.0207(7) Uani 1 1 d . . . . .
C14 C 0.7844(2) 0.58980(18) 0.2928(2) 0.0220(7) Uani 1 1 d . . . . .
H14 H 0.783276 0.535259 0.289395 0.026 Uiso 1 1 calc R . . . .
C15 C 0.8744(2) 0.63159(18) 0.2825(2) 0.0206(7) Uani 1 1 d . . . . .
C16 C 0.8743(2) 0.71319(18) 0.2871(2) 0.0215(7) Uani 1 1 d . . . . .
H16 H 0.934251 0.741036 0.279774 0.026 Uiso 1 1 calc R . . . .
C17 C 0.7857(2) 0.75351(17) 0.3027(2) 0.0190(7) Uani 1 1 d . . . . .
C18 C 0.6962(2) 0.71197(18) 0.3146(2) 0.0203(7) Uani 1 1 d . . . . .
H18 H 0.637024 0.738367 0.326486 0.024 Uiso 1 1 calc R . . . .
C19 C 0.2434(3) 0.1336(2) 0.4654(2) 0.0267(8) Uani 1 1 d . . . . .
C20 C 0.5939(3) 0.12050(19) 0.3619(2) 0.0245(8) Uani 1 1 d . . . . .
C21 C 0.7302(2) 0.46215(19) 0.6093(2) 0.0227(7) Uani 1 1 d . . . . .
C22 C 0.9723(3) 0.59137(18) 0.2656(2) 0.0228(7) Uani 1 1 d . . . . .
C23 C 0.7888(3) 0.84164(18) 0.3038(2) 0.0220(7) Uani 1 1 d . . . . .
O1 O 0.2568(2) 0.06012(13) 0.48540(16) 0.0322(6) Uani 1 1 d . . . . .
O2 O 0.16282(19) 0.17085(15) 0.4689(2) 0.0444(7) Uani 1 1 d . . . . .
O3 O 0.59816(18) 0.04747(13) 0.38105(18) 0.0329(6) Uani 1 1 d . . . . .
O4 O 0.65666(19) 0.15739(14) 0.32455(19) 0.0375(6) Uani 1 1 d . . . . .
O5 O 0.71084(19) 0.41086(16) 0.66395(17) 0.0418(7) Uani 1 1 d . . . . .
O6 O 0.80319(19) 0.51161(14) 0.62670(17) 0.0341(6) Uani 1 1 d . . . . .
O7 O 0.97012(17) 0.51660(13) 0.25830(18) 0.0301(6) Uani 1 1 d . . . . .
O8 O 1.05106(17) 0.63235(13) 0.26105(18) 0.0326(6) Uani 1 1 d . . . . .
O9 O 0.87096(18) 0.87192(12) 0.28422(18) 0.0323(6) Uani 1 1 d . . . . .
O10 O 0.71150(17) 0.87866(12) 0.32378(16) 0.0270(5) Uani 1 1 d . . . . .
O11 O 0.41762(16) 0.37207(12) 0.38927(17) 0.0255(5) Uani 1 1 d . . . . .
O12 O 0.60177(17) 0.59211(13) 0.31119(16) 0.0287(6) Uani 1 1 d . . . . .
O13 O 0.16456(16) -0.03957(12) 0.65016(16) 0.0234(5) Uani 1 1 d . . . . .
H13 H 0.118479 -0.047274 0.610082 0.028 Uiso 1 1 d R . . . .
O14 O 0.2211(2) -0.24568(16) 0.7989(2) 0.0540(8) Uani 1 1 d . . . . .
O15 O 0.1399(2) -0.21387(17) 0.6110(2) 0.0516(8) Uani 1 1 d . . . . .
N2 N 0.0463(3) -0.3197(2) 0.5538(2) 0.0453(9) Uani 1 1 d . U . . .
N1 N 0.3072(4) -0.3552(2) 0.8527(3) 0.0614(11) Uani 1 1 d . U . . .
C27 C 0.0639(3) -0.2579(2) 0.6064(3) 0.0446(10) Uani 1 1 d . U . . .
H27 H 0.015010 -0.246426 0.643176 0.054 Uiso 1 1 calc R . . . .
C24 C 0.3007(4) -0.2865(3) 0.8139(3) 0.0558(12) Uani 1 1 d . U . . .
H24 H 0.361129 -0.266857 0.796192 0.067 Uiso 1 1 calc R . . . .
C25 C 0.4010(5) -0.4033(3) 0.8649(4) 0.096(2) Uani 1 1 d . U . . .
H25A H 0.388638 -0.447552 0.824219 0.143 Uiso 1 1 d R . . . .
H25B H 0.417998 -0.421412 0.927309 0.143 Uiso 1 1 d R . . . .
H25C H 0.458808 -0.372822 0.851329 0.143 Uiso 1 1 d R . . . .
C28 C 0.1121(12) -0.3299(11) 0.4824(13) 0.071(4) Uani 0.60(3) 1 d . U P A 1
H28A H 0.105349 -0.282659 0.446371 0.107 Uiso 0.60(3) 1 d R . P A 1
H28B H 0.086709 -0.373689 0.443570 0.107 Uiso 0.60(3) 1 d R . P A 1
H28C H 0.185159 -0.338109 0.509581 0.107 Uiso 0.60(3) 1 d R . P A 1
C28' C 0.1311(16) -0.3582(16) 0.523(2) 0.074(4) Uani 0.40(3) 1 d . U P A 2
H28D H 0.178683 -0.318588 0.508817 0.111 Uiso 0.40(3) 1 d R . P A 2
H28E H 0.101063 -0.385988 0.467467 0.111 Uiso 0.40(3) 1 d R . P A 2
H28F H 0.169003 -0.394368 0.566657 0.111 Uiso 0.40(3) 1 d R . P A 2
C26 C 0.2144(5) -0.3864(4) 0.8847(5) 0.111(2) Uani 1 1 d . U . . .
H26A H 0.218633 -0.372982 0.948177 0.167 Uiso 1 1 d R . . . .
H26B H 0.212413 -0.442432 0.877977 0.167 Uiso 1 1 d R . . . .
H26C H 0.151413 -0.364012 0.848797 0.167 Uiso 1 1 d R . . . .
C29 C -0.0495(4) -0.3652(3) 0.5474(4) 0.0794(16) Uani 1 1 d . U . . .
H29A H -0.090959 -0.344497 0.589252 0.119 Uiso 1 1 d R . . . .
H29B H -0.031469 -0.418877 0.562982 0.119 Uiso 1 1 d R . . . .
H29C H -0.089629 -0.362647 0.485872 0.119 Uiso 1 1 d R . . . .
O1W O -0.0078(2) 0.0806(2) 0.4928(2) 0.0685(10) Uani 1 1 d . . . . .
H1WA H 0.058567 0.075209 0.490879 0.103 Uiso 1 1 d R . . . .
H1WB H -0.036403 0.122259 0.505529 0.103 Uiso 1 1 d R . . . .

loop_
_atom_site_aniso_label
_atom_site_aniso_U_11
_atom_site_aniso_U_22
_atom_site_aniso_U_33
_atom_site_aniso_U_23
_atom_site_aniso_U_13
_atom_site_aniso_U_12
Zn1 0.0233(2) 0.0137(2) 0.0330(2) 0.00174(16) 0.01353(17) 0.00118(16)
Zn2 0.0284(2) 0.0159(2) 0.0320(2) 0.00038(17) 0.01270(18) 0.00029(16)
Zn3 0.0224(2) 0.0151(2) 0.0322(2) 0.00356(16) 0.01056(17) -0.00110(16)
C1 0.0229(17) 0.0180(16) 0.0222(17) 0.0005(14) 0.0062(14) 0.0003(14)
C2 0.0271(18) 0.0147(16) 0.032(2) 0.0007(14) 0.0059(15) 0.0005(14)
C3 0.0217(17) 0.0189(17) 0.0270(18) -0.0020(14) 0.0057(14) 0.0020(14)
C4 0.0204(16) 0.0214(17) 0.0278(19) -0.0007(14) 0.0091(14) -0.0024(14)
C5 0.0225(17) 0.0131(16) 0.0272(18) -0.0013(14) 0.0036(14) -0.0020(14)
C6 0.0206(16) 0.0167(16) 0.0314(19) 0.0010(14) 0.0090(15) 0.0039(14)
C7 0.0203(16) 0.0141(16) 0.0336(19) -0.0032(14) 0.0101(15) -0.0023(13)
C8 0.0256(17) 0.0136(16) 0.0296(19) 0.0035(14) 0.0113(15) 0.0008(14)
C9 0.0208(17) 0.0206(17) 0.0275(18) -0.0015(14) 0.0080(15) 0.0009(14)
C10 0.0227(17) 0.0196(18) 0.032(2) -0.0017(15) 0.0102(15) -0.0036(14)
C11 0.0204(17) 0.0193(17) 0.0312(19) 0.0016(15) 0.0108(15) 0.0015(14)
C12 0.0220(17) 0.0197(17) 0.0300(19) -0.0006(15) 0.0084(15) 0.0010(14)
C13 0.0180(16) 0.0225(17) 0.0221(17) 0.0046(14) 0.0056(14) -0.0039(14)
C14 0.0250(17) 0.0127(16) 0.0289(18) 0.0016(14) 0.0067(14) 0.0001(14)
C15 0.0211(16) 0.0165(16) 0.0260(18) 0.0011(14) 0.0088(14) 0.0026(14)
C16 0.0228(17) 0.0170(16) 0.0276(18) 0.0001(14) 0.0121(15) -0.0017(14)
C17 0.0243(17) 0.0136(16) 0.0207(17) 0.0001(13) 0.0084(14) 0.0009(13)
C18 0.0218(16) 0.0177(16) 0.0230(17) 0.0023(13) 0.0078(14) 0.0049(14)
C19 0.0276(19) 0.0258(19) 0.0287(19) 0.0027(15) 0.0102(16) -0.0023(16)
C20 0.0248(18) 0.0193(18) 0.0300(19) -0.0035(15) 0.0066(15) 0.0036(15)
C21 0.0209(17) 0.0217(17) 0.0273(19) 0.0001(15) 0.0093(15) 0.0008(14)
C22 0.0249(18) 0.0191(17) 0.0265(18) -0.0027(14) 0.0099(15) 0.0017(15)
C23 0.0258(18) 0.0157(16) 0.0243(18) -0.0002(14) 0.0044(15) 0.0010(14)
O1 0.0516(16) 0.0158(12) 0.0336(14) 0.0045(10) 0.0191(12) -0.0036(11)
O2 0.0288(14) 0.0346(15) 0.076(2) 0.0132(14) 0.0249(14) 0.0001(12)
O3 0.0271(13) 0.0179(12) 0.0566(17) 0.0014(12) 0.0153(12) 0.0059(10)
O4 0.0384(14) 0.0246(13) 0.0582(18) 0.0030(12) 0.0311(14) 0.0036(12)
O5 0.0342(15) 0.0540(18) 0.0346(15) 0.0146(14) 0.0003(12) -0.0101(13)
O6 0.0334(14) 0.0301(14) 0.0369(15) 0.0000(11) 0.0020(12) -0.0085(12)
O7 0.0246(12) 0.0167(12) 0.0518(16) -0.0018(11) 0.0143(12) 0.0028(10)
O8 0.0223(12) 0.0245(13) 0.0559(17) -0.0067(12) 0.0202(12) -0.0017(11)
O9 0.0318(13) 0.0142(12) 0.0558(17) 0.0078(11) 0.0209(12) 0.0007(10)
O10 0.0258(12) 0.0159(11) 0.0403(15) -0.0044(10) 0.0090(11) 0.0034(10)
O11 0.0200(11) 0.0121(11) 0.0437(15) 0.0017(10) 0.0045(11) -0.0023(9)
O12 0.0188(12) 0.0241(13) 0.0423(15) 0.0158(11) 0.0037(11) -0.0055(10)
O13 0.0214(11) 0.0187(11) 0.0314(13) 0.0015(10) 0.0079(10) -0.0041(9)
O14 0.0571(18) 0.0374(16) 0.074(2) 0.0253(15) 0.0294(17) 0.0148(15)
O15 0.0587(19) 0.0428(17) 0.0564(19) -0.0187(15) 0.0193(15) -0.0216(15)
N2 0.047(2) 0.045(2) 0.046(2) -0.0187(17) 0.0134(17) -0.0132(17)
N1 0.092(3) 0.036(2) 0.053(2) 0.0131(18) 0.007(2) 0.025(2)
C27 0.045(2) 0.046(2) 0.047(2) -0.009(2) 0.019(2) -0.001(2)
C24 0.068(3) 0.048(3) 0.056(3) 0.010(2) 0.021(2) 0.012(2)
C25 0.126(5) 0.080(4) 0.075(4) 0.011(3) 0.005(4) 0.050(4)
C28 0.072(6) 0.084(7) 0.063(7) -0.034(5) 0.025(5) -0.014(6)
C28' 0.066(7) 0.077(8) 0.083(9) -0.027(7) 0.022(7) 0.007(7)
C26 0.120(5) 0.070(4) 0.139(6) 0.051(4) 0.015(5) -0.011(4)
C29 0.077(3) 0.086(4) 0.078(4) -0.025(3) 0.023(3) -0.043(3)
O1W 0.0404(17) 0.077(2) 0.083(2) 0.022(2) -0.0005(17) -0.0113(17)

loop_
_atom_type_symbol
_atom_type_description
_atom_type_scat_dispersion_real
_atom_type_scat_dispersion_imag
_atom_type_scat_source
C C 0.0033 0.0016 'International Tables Vol C Tables 4.2.6.8 and 6.1.1.4'
H H 0.0000 0.0000 'International Tables Vol C Tables 4.2.6.8 and 6.1.1.4'
N N 0.0061 0.0033 'International Tables Vol C Tables 4.2.6.8 and 6.1.1.4'
O O 0.0106 0.0060 'International Tables Vol C Tables 4.2.6.8 and 6.1.1.4'
Zn Zn 0.2839 1.4301 'International Tables Vol C Tables 4.2.6.8 and 6.1.1.4'

loop_
_geom_angle_atom_site_label_1
_geom_angle_atom_site_label_2
_geom_angle_atom_site_label_3
_geom_angle
_geom_angle_site_symmetry_1
_geom_angle_site_symmetry_3
_geom_angle_publ_flag
O1 Zn1 O3 103.94(11) . 3_656 ?
O1 Zn1 O10 98.17(9) . 3_666 ?
O1 Zn1 O13 120.69(10) . . ?
O3 Zn1 O10 119.10(10) 3_656 3_666 ?
O13 Zn1 O3 109.23(9) . 3_656 ?
O13 Zn1 O10 106.18(9) . 3_666 ?
O4 Zn2 Zn3 121.41(7) 3_656 3_666 ?
O4 Zn2 O5 87.93(10) 3_656 2_646 ?
O4 Zn2 O8 176.11(10) 3_656 4_466 ?
O4 Zn2 O13 93.74(9) 3_656 . ?
O4 Zn2 O14 95.32(11) 3_656 . ?
O4 Zn2 O15 85.27(11) 3_656 . ?
O5 Zn2 Zn3 68.80(7) 2_646 3_666 ?
O5 Zn2 O8 95.72(10) 2_646 4_466 ?
O5 Zn2 O13 93.68(10) 2_646 . ?
O8 Zn2 Zn3 59.08(6) 4_466 3_666 ?
O13 Zn2 Zn3 39.54(6) . 3_666 ?
O13 Zn2 O8 84.68(8) . 4_466 ?
O14 Zn2 Zn3 133.42(9) . 3_666 ?
O14 Zn2 O5 86.68(12) . 2_646 ?
O14 Zn2 O8 86.27(10) . 4_466 ?
O14 Zn2 O13 170.93(10) . . ?
O14 Zn2 O15 87.10(13) . . ?
O15 Zn2 Zn3 120.73(9) . 3_666 ?
O15 Zn2 O5 170.32(11) . 2_646 ?
O15 Zn2 O8 91.27(11) . 4_466 ?
O15 Zn2 O13 93.63(11) . . ?
O6 Zn3 Zn2 84.54(7) 4_575 3_666 ?
O6 Zn3 O13 116.90(10) 4_575 3_666 ?
O7 Zn3 Zn2 96.87(7) 2_755 3_666 ?
O7 Zn3 O6 105.31(11) 2_755 4_575 ?
O7 Zn3 O13 110.95(9) 2_755 3_666 ?
O9 Zn3 Zn2 140.24(7) . 3_666 ?
O9 Zn3 O6 102.88(11) . 4_575 ?
O9 Zn3 O7 117.81(9) . 2_755 ?
O9 Zn3 O13 103.28(10) . 3_666 ?
O13 Zn3 Zn2 42.23(6) 3_666 3_666 ?
C2 C1 C6 119.5(3) . . ?
C2 C1 C19 120.7(3) . . ?
C6 C1 C19 119.9(3) . . ?
C3 C2 C1 120.7(3) . . ?
C2 C3 C4 119.7(3) . . ?
C2 C3 C20 121.7(3) . . ?
C4 C3 C20 118.6(3) . . ?
C5 C4 C3 119.3(3) . . ?
C4 C5 C6 121.5(3) . . ?
C4 C5 O11 121.4(3) . . ?
C6 C5 O11 116.9(3) . . ?
C5 C6 C1 119.4(3) . . ?
C8 C7 C12 121.2(3) . . ?
C8 C7 O11 122.0(3) . . ?
C12 C7 O11 116.4(3) . . ?
C7 C8 C9 119.1(3) . . ?
C8 C9 C10 120.8(3) . . ?
C8 C9 C21 119.5(3) . . ?
C10 C9 C21 119.5(3) . . ?
C11 C10 C9 118.9(3) . . ?
C10 C11 C12 121.3(3) . . ?
C10 C11 O12 123.2(3) . . ?
O12 C11 C12 115.4(3) . . ?
C7 C12 C11 118.8(3) . . ?
C14 C13 O12 120.7(3) . . ?
C18 C13 C14 121.8(3) . . ?
C18 C13 O12 117.3(3) . . ?
C13 C14 C15 118.9(3) . . ?
C14 C15 C22 122.0(3) . . ?
C16 C15 C14 119.7(3) . . ?
C16 C15 C22 118.3(3) . . ?
C17 C16 C15 120.7(3) . . ?
C16 C17 C18 119.8(3) . . ?
C16 C17 C23 118.4(3) . . ?
C18 C17 C23 121.8(3) . . ?
C13 C18 C17 119.1(3) . . ?
O1 C19 C1 115.2(3) . . ?
O2 C19 C1 120.1(3) . . ?
O2 C19 O1 124.7(3) . . ?
O3 C20 C3 117.0(3) . . ?
O4 C20 C3 116.6(3) . . ?
O4 C20 O3 126.4(3) . . ?
O5 C21 C9 117.4(3) . . ?
O5 C21 O6 124.8(3) . . ?
O6 C21 C9 117.8(3) . . ?
O7 C22 C15 117.7(3) . . ?
O8 C22 C15 118.3(3) . . ?
O8 C22 O7 124.1(3) . . ?
O9 C23 C17 115.4(3) . . ?
O9 C23 O10 125.8(3) . . ?
O10 C23 C17 118.8(3) . . ?
C19 O1 Zn1 123.9(2) . . ?
C20 O3 Zn1 125.7(2) . 3_656 ?
C20 O4 Zn2 141.7(2) . 3_656 ?
C21 O5 Zn2 135.6(2) . 2_656 ?
C21 O6 Zn3 119.7(2) . 4_576 ?
C22 O7 Zn3 108.0(2) . 2_745 ?
C22 O8 Zn2 149.4(2) . 4_665 ?
C23 O9 Zn3 126.0(2) . . ?
C23 O10 Zn1 124.5(2) . 3_666 ?
C7 O11 C5 120.2(2) . . ?
C11 O12 C13 119.4(2) . . ?
Zn1 O13 Zn2 118.22(10) . . ?
Zn1 O13 Zn3 110.53(10) . 3_666 ?
Zn3 O13 Zn2 98.24(9) 3_666 . ?
C24 O14 Zn2 124.9(3) . . ?
C27 O15 Zn2 126.2(3) . . ?
C27 N2 C28 117.6(6) . . ?
C27 N2 C28' 120.6(8) . . ?
C27 N2 C29 121.4(4) . . ?
C28' N2 C29 115.4(9) . . ?
C29 N2 C28 119.1(5) . . ?
C24 N1 C25 123.3(5) . . ?
C24 N1 C26 118.8(4) . . ?
C25 N1 C26 117.9(4) . . ?
O15 C27 N2 125.0(4) . . ?
O14 C24 N1 125.0(5) . . ?

loop_
_geom_bond_atom_site_label_1
_geom_bond_atom_site_label_2
_geom_bond_distance
_geom_bond_site_symmetry_2
_geom_bond_publ_flag
Zn1 O1 1.932(2) . ?
Zn1 O3 1.950(2) 3_656 ?
Zn1 O10 1.998(2) 3_666 ?
Zn1 O13 1.950(2) . ?
Zn2 Zn3 3.0823(5) 3_666 ?
Zn2 O4 2.047(2) 3_656 ?
Zn2 O5 2.064(2) 2_646 ?
Zn2 O8 2.172(2) 4_466 ?
Zn2 O13 2.093(2) . ?
Zn2 O14 2.055(3) . ?
Zn2 O15 2.061(3) . ?
Zn3 O6 1.972(2) 4_575 ?
Zn3 O7 1.956(2) 2_755 ?
Zn3 O9 1.943(2) . ?
Zn3 O13 1.983(2) 3_666 ?
C1 C2 1.390(4) . ?
C1 C6 1.393(4) . ?
C1 C19 1.510(4) . ?
C2 C3 1.386(5) . ?
C3 C4 1.396(4) . ?
C3 C20 1.502(4) . ?
C4 C5 1.376(4) . ?
C5 C6 1.384(4) . ?
C5 O11 1.388(4) . ?
C7 C8 1.383(4) . ?
C7 C12 1.385(5) . ?
C7 O11 1.386(4) . ?
C8 C9 1.392(4) . ?
C9 C10 1.392(5) . ?
C9 C21 1.506(5) . ?
C10 C11 1.384(5) . ?
C11 C12 1.390(4) . ?
C11 O12 1.390(4) . ?
C13 C14 1.389(4) . ?
C13 C18 1.382(4) . ?
C13 O12 1.394(4) . ?
C14 C15 1.393(4) . ?
C15 C16 1.391(4) . ?
C15 C22 1.497(4) . ?
C16 C17 1.388(4) . ?
C17 C18 1.392(4) . ?
C17 C23 1.501(4) . ?
C19 O1 1.290(4) . ?
C19 O2 1.226(4) . ?
C20 O3 1.274(4) . ?
C20 O4 1.235(4) . ?
C21 O5 1.249(4) . ?
C21 O6 1.252(4) . ?
C22 O7 1.278(4) . ?
C22 O8 1.243(4) . ?
C23 O9 1.260(4) . ?
C23 O10 1.261(4) . ?
O14 C24 1.223(5) . ?
O15 C27 1.224(5) . ?
N2 C27 1.302(5) . ?
N2 C28 1.489(12) . ?
N2 C28' 1.424(18) . ?
N2 C29 1.444(5) . ?
N1 C24 1.298(6) . ?
N1 C25 1.441(6) . ?
N1 C26 1.468(7) . ?
